data_2021053
loop_
_publ_author_name
'Shin, In-Sub'
'Shimada, Yuta'
'Horiguchi-Babamoto, Emi'
'Matsumoto, Shinya'

_publ_section_title
;
 Two polymorphs of
 2,5-dichloro-3,6-bis(dibenzylamino)-<i>p</i>-hydroquinone with flexible
 dibenzylamino groups
;
_journal_coeditor_code KY3138
_journal_issue 4
_journal_name_full 'Acta Crystallographica Section C'
_journal_page_first
;
;
_journal_paper_doi 10.1107/S2053229618003595
_journal_volume 74
_journal_year 2018
_chemical_formula_moiety 'C34 H30 Cl2 N2 O2'
_chemical_formula_sum 'C34 H30 Cl2 N2 O2'
_chemical_formula_weight 569.53
_chemical_name_common
;
2,5-Bis(dibenzylamino)-3,6-dichloro-<i>p</i>-hydroquinone
;
_chemical_name_systematic
;
2,5-Bis(dibenzylamino)-3,6-dichlorobenzene-1,4-diol
;
_space_group_crystal_system monoclinic
_space_group_IT_number 14
_space_group_name_Hall '-P 2yn'
_space_group_name_H-M_alt 'P 1 21/n 1'
_symmetry_space_group_name_Hall '-P 2yn'
_symmetry_space_group_name_H-M 'P 1 21/n 1'
_atom_sites_solution_hydrogens geom
_atom_sites_solution_primary direct
_atom_sites_solution_secondary difmap
_cell_angle_alpha 90.0000
_cell_angle_beta 94.7380(7)
_cell_angle_gamma 90.0000
_cell_formula_units_Z 2
_cell_length_a 9.67404(18)
_cell_length_b 10.9707(2)
_cell_length_c 13.5552(3)
_cell_measurement_reflns_used 10981
_cell_measurement_temperature 296
_cell_measurement_theta_max 68.18
_cell_measurement_theta_min 3.27
_cell_volume 1433.71(5)
_computing_cell_refinement
;
RAPID-AUTO (Rigaku, 2000)
;
_computing_data_collection
;
RAPID-AUTO (Rigaku, 2000)
;
_computing_data_reduction
;
RAPID-AUTO (Rigaku, 2000)
;
_computing_molecular_graphics
;
CrystalStructure (Rigaku, 2017) and Mercury (Macrae <i>et al.</i>,
2008)
;
_computing_publication_material
;
CrystalStructure (Rigaku, 2017)
;
_computing_structure_refinement
;
SHELXL2014 (Sheldrick, 2015b)
;
_computing_structure_solution
;
SHELXT (Sheldrick, 2015a)
;
_diffrn_ambient_temperature 296
_diffrn_detector_area_resol_mean 10.000
_diffrn_measured_fraction_theta_full 0.999
_diffrn_measured_fraction_theta_max 0.999
_diffrn_measurement_device_type 'Rigaku R-AXIS RAPID'
_diffrn_measurement_method \w
_diffrn_radiation_type 'Cu K\a'
_diffrn_radiation_wavelength 1.54187
_diffrn_reflns_av_R_equivalents 0.0701
_diffrn_reflns_limit_h_max 11
_diffrn_reflns_limit_h_min -11
_diffrn_reflns_limit_k_max 12
_diffrn_reflns_limit_k_min -13
_diffrn_reflns_limit_l_max 16
_diffrn_reflns_limit_l_min -16
_diffrn_reflns_number 12895
_diffrn_reflns_theta_full 66.447
_diffrn_reflns_theta_max 66.447
_diffrn_reflns_theta_min 5.194
_diffrn_standards_number 0
_exptl_absorpt_coefficient_mu 2.304
_exptl_absorpt_correction_T_max 0.589
_exptl_absorpt_correction_T_min 0.492
_exptl_absorpt_correction_type multi-scan
_exptl_absorpt_process_details
;
(ABSCOR; Rigaku, 1995)
;
_exptl_crystal_colour colorless
_exptl_crystal_density_diffrn 1.319
_exptl_crystal_density_method 'not measured'
_exptl_crystal_description block
_exptl_crystal_F_000 596.00
_exptl_crystal_size_max 0.400
_exptl_crystal_size_mid 0.330
_exptl_crystal_size_min 0.230
_refine_diff_density_max 0.20
_refine_diff_density_min -0.32
_refine_ls_extinction_method none
_refine_ls_goodness_of_fit_ref 1.099
_refine_ls_hydrogen_treatment constr
_refine_ls_number_parameters 181
_refine_ls_number_reflns 2527
_refine_ls_number_restraints 0
_refine_ls_R_factor_all 0.0504
_refine_ls_R_factor_gt 0.0420
_refine_ls_shift/su_max 0.000
_refine_ls_structure_factor_coef Fsqd
_refine_ls_weighting_details 'w = 1/[\s^2^(Fo^2^)+(0.0573P)^2^+0.3915P] where P=(Fo^2^+2Fc^2^)/3'
_refine_ls_weighting_scheme calc
_refine_ls_wR_factor_gt 0.1088
_refine_ls_wR_factor_ref 0.1245
_reflns_number_gt 2101
_reflns_number_total 2527
_reflns_threshold_expression F^2^>2.0\s(F^2^)
_cod_data_source_file ky3138sup1.cif
_cod_data_source_block 20130730_colorless_block
_cod_original_cell_volume 1433.72(5)
_cod_database_code 2021053

loop_
_space_group_symop_id
_space_group_symop_operation_xyz
1 +X,+Y,+Z
2 1/2-X,1/2+Y,1/2-Z
3 -X,-Y,-Z
4 -1/2+X,-1/2-Y,-1/2+Z

loop_
_atom_site_type_symbol
_atom_site_label
_atom_site_fract_x
_atom_site_fract_y
_atom_site_fract_z
_atom_site_U_iso_or_equiv
_atom_site_adp_type
_atom_site_calc_flag
_atom_site_occupancy
Cl Cl1 0.23763(5) 0.60878(5) 0.58672(5) 0.0671(2) Uani d 1
O O1 0.50864(15) 0.25956(12) 0.44492(11) 0.0578(4) Uani d 1
H H1 0.4330 0.2280 0.4510 0.069 Uiso calc 1
N N1 0.27948(15) 0.33329(14) 0.52062(11) 0.0471(4) Uani d 1
C C1 0.38157(19) 0.54615(17) 0.53814(14) 0.0472(5) Uani d 1
C C2 0.50464(19) 0.37915(16) 0.47231(14) 0.0456(4) Uani d 1
C C3 0.38501(18) 0.42424(17) 0.51024(14) 0.0443(4) Uani d 1
C C4 0.2697(2) 0.2951(2) 0.62473(15) 0.0563(5) Uani d 1
H H4A 0.2169 0.3553 0.6582 0.068 Uiso calc 1
H H4B 0.3621 0.2916 0.6584 0.068 Uiso calc 1
C C5 0.2012(2) 0.17238(19) 0.63111(14) 0.0511(5) Uani d 1
C C6 0.2621(3) 0.0708(2) 0.5945(2) 0.0787(8) Uani d 1
H H6 0.3439 0.0794 0.5636 0.094 Uiso calc 1
C C7 0.2052(4) -0.0436(3) 0.6023(2) 0.0935(9) Uani d 1
H H7 0.2487 -0.1109 0.5769 0.112 Uiso calc 1
C C8 0.0857(3) -0.0581(3) 0.6468(2) 0.0825(8) Uani d 1
H H8 0.0466 -0.1351 0.6515 0.099 Uiso calc 1
C C9 0.0231(3) 0.0415(3) 0.6847(2) 0.0894(9) Uani d 1
H H9 -0.0586 0.0320 0.7155 0.107 Uiso calc 1
C C10 0.0815(3) 0.1569(2) 0.6773(2) 0.0747(7) Uani d 1
H H10 0.0389 0.2239 0.7038 0.090 Uiso calc 1
C C11 0.14278(19) 0.3557(2) 0.46778(15) 0.0534(5) Uani d 1
H H11A 0.1028 0.4281 0.4950 0.064 Uiso calc 1
H H11B 0.0823 0.2876 0.4794 0.064 Uiso calc 1
C C12 0.14744(19) 0.37228(19) 0.35847(15) 0.0513(5) Uani d 1
C C13 0.1040(3) 0.4804(2) 0.31389(18) 0.0696(6) Uani d 1
H H13 0.0771 0.5446 0.3528 0.084 Uiso calc 1
C C14 0.1000(3) 0.4945(3) 0.2136(2) 0.0937(9) Uani d 1
H H14 0.0698 0.5678 0.1848 0.112 Uiso calc 1
C C15 0.1400(3) 0.4016(4) 0.1557(2) 0.0994(11) Uani d 1
H H15 0.1376 0.4119 0.0875 0.119 Uiso calc 1
C C16 0.1842(3) 0.2922(3) 0.1976(2) 0.0884(9) Uani d 1
H H16 0.2115 0.2288 0.1580 0.106 Uiso calc 1
C C17 0.1872(2) 0.2781(2) 0.29918(18) 0.0653(6) Uani d 1
H H17 0.2164 0.2045 0.3279 0.078 Uiso calc 1

loop_
_atom_site_aniso_label
_atom_site_aniso_U_11
_atom_site_aniso_U_22
_atom_site_aniso_U_33
_atom_site_aniso_U_12
_atom_site_aniso_U_13
_atom_site_aniso_U_23
Cl1 0.0469(3) 0.0551(4) 0.1018(5) 0.0003(2) 0.0209(3) -0.0140(3)
O1 0.0512(8) 0.0380(7) 0.0852(10) -0.0062(6) 0.0105(7) -0.0088(7)
N1 0.0411(8) 0.0449(9) 0.0552(9) -0.0097(7) 0.0031(7) 0.0023(7)
C1 0.0386(9) 0.0423(11) 0.0608(11) 0.0005(8) 0.0050(8) -0.0005(8)
C2 0.0429(10) 0.0369(10) 0.0566(11) -0.0014(7) 0.0023(8) -0.0035(8)
C3 0.0383(9) 0.0405(10) 0.0539(10) -0.0044(7) 0.0020(8) 0.0012(8)
C4 0.0623(13) 0.0525(12) 0.0539(11) -0.0106(10) 0.0034(9) 0.0018(9)
C5 0.0507(11) 0.0511(12) 0.0513(11) -0.0068(9) 0.0040(8) 0.0062(9)
C6 0.0799(17) 0.0577(15) 0.104(2) -0.0041(12) 0.0393(15) 0.0087(13)
C7 0.121(2) 0.0533(16) 0.112(2) -0.0106(15) 0.0447(19) 0.0034(14)
C8 0.0879(19) 0.0638(17) 0.0942(19) -0.0256(15) -0.0020(15) 0.0164(14)
C9 0.0590(15) 0.094(2) 0.117(2) -0.0174(14) 0.0193(14) 0.0338(18)
C10 0.0664(15) 0.0677(16) 0.0934(18) 0.0009(12) 0.0275(13) 0.0113(13)
C11 0.0388(10) 0.0586(12) 0.0628(12) -0.0069(9) 0.0028(9) 0.0030(9)
C12 0.0378(10) 0.0537(12) 0.0616(12) -0.0105(8) -0.0010(8) 0.0042(9)
C13 0.0696(15) 0.0632(15) 0.0751(15) -0.0053(12) 0.0002(12) 0.0099(12)
C14 0.097(2) 0.095(2) 0.087(2) -0.0101(18) -0.0032(16) 0.0305(18)
C15 0.086(2) 0.147(3) 0.0642(17) -0.020(2) 0.0021(15) 0.0167(19)
C16 0.0723(17) 0.118(3) 0.0746(17) -0.0085(17) 0.0060(13) -0.0263(17)
C17 0.0573(13) 0.0657(15) 0.0722(15) -0.0038(11) 0.0006(11) -0.0074(12)

loop_
_atom_type_symbol
_atom_type_description
_atom_type_scat_dispersion_real
_atom_type_scat_dispersion_imag
_atom_type_scat_source
C C 0.0181 0.0091
;
International Tables for Crystallography
(Vol. C, Tables 4.2.6.8 and 6.1.1.4)
;
H H 0.0000 0.0000
;
International Tables for Crystallography
(Vol. C, Table 6.1.1.4)
;
O O 0.0492 0.0322
;
International Tables for Crystallography
(Vol. C, Tables 4.2.6.8 and 6.1.1.4)
;
N N 0.0311 0.0180
;
International Tables for Crystallography
(Vol. C, Tables 4.2.6.8 and 6.1.1.4)
;
Cl Cl 0.3639 0.7018
;
International Tables for Crystallography
(Vol. C, Tables 4.2.6.8 and 6.1.1.4)
;

loop_
_geom_angle_atom_site_label_1
_geom_angle_atom_site_label_2
_geom_angle_atom_site_label_3
_geom_angle_site_symmetry_1
_geom_angle_site_symmetry_3
_geom_angle
_geom_angle_publ_flag
C2 O1 H1 . . 109.5 ?
C3 N1 C11 . . 116.86(15) y
C3 N1 C4 . . 112.92(14) y
C11 N1 C4 . . 112.65(15) ?
C2 C1 C3 3_666 . 120.17(17) ?
C2 C1 Cl1 3_666 . 118.29(15) ?
C3 C1 Cl1 . . 121.55(14) ?
O1 C2 C1 . 3_666 119.93(17) ?
O1 C2 C3 . . 118.95(17) ?
C1 C2 C3 3_666 . 121.12(17) ?
C1 C3 C2 . . 118.71(17) ?
C1 C3 N1 . . 127.26(17) ?
C2 C3 N1 . . 113.95(16) ?
N1 C4 C5 . . 111.72(16) y
N1 C4 H4A . . 109.3 ?
C5 C4 H4A . . 109.3 ?
N1 C4 H4B . . 109.3 ?
C5 C4 H4B . . 109.3 ?
H4A C4 H4B . . 107.9 ?
C10 C5 C6 . . 117.9(2) ?
C10 C5 C4 . . 122.0(2) ?
C6 C5 C4 . . 120.0(2) ?
C5 C6 C7 . . 121.7(2) ?
C5 C6 H6 . . 119.2 ?
C7 C6 H6 . . 119.2 ?
C8 C7 C6 . . 120.1(3) ?
C8 C7 H7 . . 119.9 ?
C6 C7 H7 . . 119.9 ?
C7 C8 C9 . . 119.5(3) ?
C7 C8 H8 . . 120.3 ?
C9 C8 H8 . . 120.3 ?
C8 C9 C10 . . 120.2(3) ?
C8 C9 H9 . . 119.9 ?
C10 C9 H9 . . 119.9 ?
C5 C10 C9 . . 120.5(3) ?
C5 C10 H10 . . 119.7 ?
C9 C10 H10 . . 119.7 ?
N1 C11 C12 . . 113.74(16) y
N1 C11 H11A . . 108.8 ?
C12 C11 H11A . . 108.8 ?
N1 C11 H11B . . 108.8 ?
C12 C11 H11B . . 108.8 ?
H11A C11 H11B . . 107.7 ?
C13 C12 C17 . . 118.5(2) ?
C13 C12 C11 . . 120.3(2) ?
C17 C12 C11 . . 121.1(2) ?
C14 C13 C12 . . 121.1(3) ?
C14 C13 H13 . . 119.5 ?
C12 C13 H13 . . 119.5 ?
C15 C14 C13 . . 120.2(3) ?
C15 C14 H14 . . 119.9 ?
C13 C14 H14 . . 119.9 ?
C14 C15 C16 . . 120.4(3) ?
C14 C15 H15 . . 119.8 ?
C16 C15 H15 . . 119.8 ?
C15 C16 C17 . . 119.2(3) ?
C15 C16 H16 . . 120.4 ?
C17 C16 H16 . . 120.4 ?
C12 C17 C16 . . 120.7(3) ?
C12 C17 H17 . . 119.7 ?
C16 C17 H17 . . 119.7 ?

loop_
_geom_bond_atom_site_label_1
_geom_bond_atom_site_label_2
_geom_bond_site_symmetry_2
_geom_bond_distance
_geom_bond_publ_flag
Cl1 C1 . 1.7309(19) y
O1 C2 . 1.365(2) y
O1 H1 . 0.8200 ?
N1 C3 . 1.443(2) y
N1 C11 . 1.472(2) ?
N1 C4 . 1.482(2) ?
C1 C2 3_666 1.389(3) y
C1 C3 . 1.391(3) y
C2 C1 3_666 1.389(3) ?
C2 C3 . 1.395(3) y
C4 C5 . 1.507(3) ?
C4 H4A . 0.9700 ?
C4 H4B . 0.9700 ?
C5 C10 . 1.372(3) ?
C5 C6 . 1.372(3) ?
C6 C7 . 1.378(4) ?
C6 H6 . 0.9300 ?
C7 C8 . 1.356(4) ?
C7 H7 . 0.9300 ?
C8 C9 . 1.369(4) ?
C8 H8 . 0.9300 ?
C9 C10 . 1.393(4) ?
C9 H9 . 0.9300 ?
C10 H10 . 0.9300 ?
C11 C12 . 1.497(3) ?
C11 H11A . 0.9700 ?
C11 H11B . 0.9700 ?
C12 C13 . 1.381(3) ?
C12 C17 . 1.383(3) ?
C13 C14 . 1.365(4) ?
C13 H13 . 0.9300 ?
C14 C15 . 1.363(5) ?
C14 H14 . 0.9300 ?
C15 C16 . 1.380(5) ?
C15 H15 . 0.9300 ?
C16 C17 . 1.384(4) ?
C16 H16 . 0.9300 ?
C17 H17 . 0.9300 ?

loop_
_geom_hbond_atom_site_label_D
_geom_hbond_atom_site_label_H
_geom_hbond_atom_site_label_A
_geom_hbond_distance_DH
_geom_hbond_distance_HA
_geom_hbond_distance_DA
_geom_hbond_angle_DHA
_geom_hbond_publ_flag
O1 H1 N1 0.820 2.159 2.645(2) 118.0 no

loop_
_geom_torsion_atom_site_label_1
_geom_torsion_atom_site_label_2
_geom_torsion_atom_site_label_3
_geom_torsion_atom_site_label_4
_geom_torsion_site_symmetry_1
_geom_torsion
C2 C1 C3 C2 3_666 0.3(3)
Cl1 C1 C3 C2 . -179.49(14)
C2 C1 C3 N1 3_666 176.67(17)
Cl1 C1 C3 N1 . -3.1(3)
O1 C2 C3 C1 . 179.93(17)
C1 C2 C3 C1 3_666 -0.3(3)
O1 C2 C3 N1 . 3.1(3)
C1 C2 C3 N1 3_666 -177.14(17)
C11 N1 C3 C1 . 61.2(3)
C4 N1 C3 C1 . -71.9(2)
C11 N1 C3 C2 . -122.31(19)
C4 N1 C3 C2 . 104.6(2)
C3 N1 C4 C5 . -158.83(17)
C11 N1 C4 C5 . 66.1(2)
N1 C4 C5 C10 . -120.2(2)
N1 C4 C5 C6 . 63.1(3)
C10 C5 C6 C7 . 0.7(4)
C4 C5 C6 C7 . 177.6(3)
C5 C6 C7 C8 . 0.2(5)
C6 C7 C8 C9 . -0.7(5)
C7 C8 C9 C10 . 0.2(5)
C6 C5 C10 C9 . -1.1(4)
C4 C5 C10 C9 . -177.9(2)
C8 C9 C10 C5 . 0.7(4)
C3 N1 C11 C12 . 57.2(2)
C4 N1 C11 C12 . -169.59(17)
N1 C11 C12 C13 . -118.9(2)
N1 C11 C12 C17 . 64.9(3)
C17 C12 C13 C14 . 0.1(3)
C11 C12 C13 C14 . -176.1(2)
C12 C13 C14 C15 . -0.5(4)
C13 C14 C15 C16 . 0.4(5)
C14 C15 C16 C17 . 0.0(5)
C13 C12 C17 C16 . 0.3(3)
C11 C12 C17 C16 . 176.5(2)
C15 C16 C17 C12 . -0.3(4)

_cod_database_fobs_code 2021053
